data_7046695
loop_
_publ_author_name
'Spiegel, Michael T.'
'Hoogerbrugge, Amanda'
'Truksa, Shamus'
'Smith, Andrew G.'
'Shuford, Kevin L.'
'Klausmeyer, Kevin K.'
'Farmer, Patrick J.'

_publ_section_title
;
 Synthesis of first row transition metal selenomaltol complexes.
;
_journal_issue 27
_journal_name_full 'Dalton transactions (Cambridge, England : 2003)'
_journal_page_first 9030
_journal_page_last 9037
_journal_paper_doi 10.1039/c8dt01170b
_journal_volume 47
_journal_year 2018
_chemical_formula_sum 'C12 H10 O4 Se2 Zn'
_chemical_formula_weight 441.49
_space_group_crystal_system monoclinic
_space_group_IT_number 14
_space_group_name_Hall '-P 2ybc'
_space_group_name_H-M_alt 'P 1 21/c 1'
_symmetry_space_group_name_Hall '-P 2ybc'
_symmetry_space_group_name_H-M 'P 1 21/c 1'
_atom_sites_solution_hydrogens geom
_audit_creation_method SHELXL-2014
_audit_update_record
;
2018-03-13 deposited with the CCDC.
2018-06-15 downloaded from the CCDC.
;
_cell_angle_alpha 90
_cell_angle_beta 91.8542(16)
_cell_angle_gamma 90
_cell_formula_units_Z 4
_cell_length_a 7.6565(3)
_cell_length_b 23.8778(11)
_cell_length_c 7.4531(3)
_cell_measurement_reflns_used 9940
_cell_measurement_temperature 150(2)
_cell_measurement_theta_max 28.30
_cell_measurement_theta_min 2.66
_cell_volume 1361.87(10)
_computing_cell_refinement 'Bruker SAINT'
_computing_data_collection 'Bruker APEX2'
_computing_data_reduction 'Bruker SAINT'
_computing_molecular_graphics 'Bruker SHELXTL'
_computing_publication_material 'Bruker SHELXTL'
_computing_structure_refinement 'SHELXL-2014 (Sheldrick, 2014)'
_computing_structure_solution 'SHELXS-97 (Sheldrick 2008)'
_diffrn_ambient_temperature 150(2)
_diffrn_measured_fraction_theta_full 1.000
_diffrn_measured_fraction_theta_max 0.999
_diffrn_measurement_device_type 'Bruker APEX-II CCD'
_diffrn_measurement_method '\f and \w scans'
_diffrn_radiation_type MoK\a
_diffrn_radiation_wavelength 0.71073
_diffrn_reflns_av_R_equivalents 0.0316
_diffrn_reflns_av_unetI/netI 0.0260
_diffrn_reflns_Laue_measured_fraction_full 1.000
_diffrn_reflns_Laue_measured_fraction_max 0.999
_diffrn_reflns_limit_h_max 10
_diffrn_reflns_limit_h_min -10
_diffrn_reflns_limit_k_max 31
_diffrn_reflns_limit_k_min -31
_diffrn_reflns_limit_l_max 8
_diffrn_reflns_limit_l_min -9
_diffrn_reflns_number 14978
_diffrn_reflns_point_group_measured_fraction_full 1.000
_diffrn_reflns_point_group_measured_fraction_max 0.999
_diffrn_reflns_theta_full 25.242
_diffrn_reflns_theta_max 28.295
_diffrn_reflns_theta_min 2.662
_exptl_absorpt_coefficient_mu 7.153
_exptl_absorpt_correction_T_max 0.345
_exptl_absorpt_correction_T_min 0.104
_exptl_absorpt_correction_type multi-scan
_exptl_absorpt_process_details SADABS
_exptl_crystal_colour yellow
_exptl_crystal_density_diffrn 2.153
_exptl_crystal_description block
_exptl_crystal_F_000 848
_exptl_crystal_size_max 0.404
_exptl_crystal_size_mid 0.141
_exptl_crystal_size_min 0.101
_refine_diff_density_max 0.486
_refine_diff_density_min -0.344
_refine_diff_density_rms 0.096
_refine_ls_extinction_method none
_refine_ls_goodness_of_fit_ref 1.067
_refine_ls_hydrogen_treatment constr
_refine_ls_matrix_type full
_refine_ls_number_parameters 174
_refine_ls_number_reflns 3370
_refine_ls_number_restraints 0
_refine_ls_restrained_S_all 1.067
_refine_ls_R_factor_all 0.0282
_refine_ls_R_factor_gt 0.0222
_refine_ls_shift/su_max 0.002
_refine_ls_shift/su_mean 0.000
_refine_ls_structure_factor_coef Fsqd
_refine_ls_weighting_details 'w=1/[\s^2^(Fo^2^)+(0.0198P)^2^+0.8932P] where P=(Fo^2^+2Fc^2^)/3'
_refine_ls_weighting_scheme calc
_refine_ls_wR_factor_gt 0.0477
_refine_ls_wR_factor_ref 0.0502
_reflns_Friedel_coverage 0.000
_reflns_number_gt 2982
_reflns_number_total 3370
_reflns_threshold_expression 'I > 2\s(I)'
_cod_data_source_file c8dt01170b2.cif
_cod_data_source_block pf35
_cod_depositor_comments 'Adding full bibliography for 7046695--7046698.cif.'
_cod_database_code 7046695
_shelx_space_group_comment
; 
The symmetry employed for this shelxl refinement is uniquely defined 
by the following loop, which should always be used as a source of 
symmetry information in preference to the above space-group names. 
They are only intended as comments. 
;
_shelx_estimated_absorpt_t_min 0.160
_shelx_estimated_absorpt_t_max 0.532
_shelxl_version_number 2014-3

loop_
_space_group_symop_operation_xyz
'x, y, z'
'-x, y+1/2, -z+1/2'
'-x, -y, -z'
'x, -y-1/2, z-1/2'

loop_
_atom_site_label
_atom_site_type_symbol
_atom_site_fract_x
_atom_site_fract_y
_atom_site_fract_z
_atom_site_U_iso_or_equiv
_atom_site_adp_type
_atom_site_occupancy
_atom_site_site_symmetry_order
_atom_site_calc_flag
_atom_site_refinement_flags_posn
_atom_site_refinement_flags_adp
Zn1 Zn 0.25204(3) 0.37590(2) 0.88777(3) 0.01797(7) Uani 1 1 d . .
Se1 Se 0.11642(3) 0.44314(2) 0.68223(3) 0.01789(6) Uani 1 1 d . .
Se2 Se 0.48754(3) 0.31249(2) 0.81752(3) 0.01935(6) Uani 1 1 d . .
O1 O 0.3045(2) 0.43662(6) 1.0599(2) 0.0197(3) Uani 1 1 d . .
O2 O 0.10643(19) 0.31191(6) 0.9590(2) 0.0193(3) Uani 1 1 d . .
O3 O 0.2588(2) 0.58516(6) 1.0826(2) 0.0219(3) Uani 1 1 d . .
O4 O 0.1213(2) 0.16258(6) 0.9178(2) 0.0221(3) Uani 1 1 d . .
C1 C 0.2608(3) 0.48760(8) 1.0104(3) 0.0160(4) Uani 1 1 d . .
C2 C 0.1738(3) 0.50048(8) 0.8436(3) 0.0165(4) Uani 1 1 d . .
C3 C 0.1321(3) 0.55711(9) 0.8065(3) 0.0212(5) Uani 1 1 d . .
H3 H 0.0736 0.5668 0.6965 0.025 Uiso 1 1 calc R U
C4 C 0.1750(3) 0.59748(9) 0.9266(3) 0.0239(5) Uani 1 1 d . .
H4 H 0.1453 0.6353 0.9002 0.029 Uiso 1 1 calc R U
C5 C 0.2990(3) 0.53197(8) 1.1263(3) 0.0174(4) Uani 1 1 d . .
C6 C 0.3824(3) 0.52552(9) 1.3070(3) 0.0240(5) Uani 1 1 d . .
H6A H 0.4229 0.5621 1.3508 0.036 Uiso 1 1 calc R U
H6B H 0.4822 0.5000 1.3003 0.036 Uiso 1 1 calc R U
H6C H 0.2974 0.5102 1.3894 0.036 Uiso 1 1 calc R U
C7 C 0.1687(3) 0.26184(8) 0.9248(3) 0.0161(4) Uani 1 1 d . .
C8 C 0.3386(3) 0.25258(8) 0.8557(3) 0.0159(4) Uani 1 1 d . .
C9 C 0.3888(3) 0.19705(9) 0.8200(3) 0.0202(4) Uani 1 1 d . .
H9 H 0.5006 0.1898 0.7736 0.024 Uiso 1 1 calc R U
C10 C 0.2796(3) 0.15400(9) 0.8511(3) 0.0233(5) Uani 1 1 d . .
H10 H 0.3156 0.1169 0.8252 0.028 Uiso 1 1 calc R U
C11 C 0.0649(3) 0.21507(8) 0.9551(3) 0.0190(4) Uani 1 1 d . .
C12 C -0.1109(3) 0.21606(10) 1.0319(3) 0.0261(5) Uani 1 1 d . .
H12A H -0.1710 0.1807 1.0047 0.039 Uiso 1 1 calc R U
H12B H -0.1785 0.2472 0.9796 0.039 Uiso 1 1 calc R U
H12C H -0.0996 0.2209 1.1623 0.039 Uiso 1 1 calc R U

loop_
_atom_site_aniso_label
_atom_site_aniso_U_11
_atom_site_aniso_U_22
_atom_site_aniso_U_33
_atom_site_aniso_U_23
_atom_site_aniso_U_13
_atom_site_aniso_U_12
Zn1 0.02081(13) 0.01186(12) 0.02117(13) 0.00084(9) -0.00016(10) -0.00038(9)
Se1 0.02047(11) 0.01576(11) 0.01724(11) 0.00021(7) -0.00244(8) -0.00002(8)
Se2 0.01712(11) 0.01705(11) 0.02404(12) 0.00041(8) 0.00340(8) -0.00096(8)
O1 0.0266(8) 0.0133(7) 0.0189(8) 0.0030(5) -0.0040(6) -0.0003(6)
O2 0.0180(7) 0.0129(7) 0.0270(8) -0.0004(6) 0.0022(6) 0.0011(5)
O3 0.0243(8) 0.0147(7) 0.0267(8) -0.0017(6) 0.0030(7) -0.0019(6)
O4 0.0319(9) 0.0134(7) 0.0211(8) -0.0010(6) 0.0014(7) -0.0042(6)
C1 0.0146(10) 0.0143(9) 0.0193(10) 0.0017(8) 0.0029(8) -0.0024(8)
C2 0.0147(10) 0.0161(10) 0.0189(10) 0.0000(8) 0.0035(8) -0.0010(8)
C3 0.0230(11) 0.0181(11) 0.0225(11) 0.0038(8) -0.0006(9) 0.0025(8)
C4 0.0262(12) 0.0140(10) 0.0317(13) 0.0036(9) 0.0032(10) 0.0036(9)
C5 0.0148(10) 0.0147(10) 0.0230(11) 0.0015(8) 0.0053(8) -0.0024(8)
C6 0.0251(12) 0.0245(11) 0.0223(11) -0.0032(9) -0.0006(9) -0.0050(9)
C7 0.0198(10) 0.0146(9) 0.0139(10) 0.0013(7) -0.0025(8) -0.0006(8)
C8 0.0201(10) 0.0158(9) 0.0118(9) 0.0006(7) -0.0023(8) 0.0014(8)
C9 0.0246(11) 0.0205(10) 0.0156(10) -0.0025(8) -0.0004(9) 0.0047(9)
C10 0.0368(14) 0.0150(10) 0.0183(11) -0.0025(8) 0.0017(10) 0.0038(9)
C11 0.0247(12) 0.0160(10) 0.0159(10) 0.0010(8) -0.0027(9) -0.0016(8)
C12 0.0227(12) 0.0254(12) 0.0304(13) 0.0030(10) 0.0033(10) -0.0056(9)

loop_
_atom_type_symbol
_atom_type_description
_atom_type_scat_dispersion_real
_atom_type_scat_dispersion_imag
_atom_type_scat_source
C C 0.0033 0.0016 'International Tables Vol C Tables 4.2.6.8 and 6.1.1.4'
H H 0.0000 0.0000 'International Tables Vol C Tables 4.2.6.8 and 6.1.1.4'
O O 0.0106 0.0060 'International Tables Vol C Tables 4.2.6.8 and 6.1.1.4'
Zn Zn 0.2839 1.4301 'International Tables Vol C Tables 4.2.6.8 and 6.1.1.4'
Se Se -0.0929 2.2259 'International Tables Vol C Tables 4.2.6.8 and 6.1.1.4'

loop_
_geom_angle_atom_site_label_1
_geom_angle_atom_site_label_2
_geom_angle_atom_site_label_3
_geom_angle
O1 Zn1 O2 120.00(6)
O1 Zn1 Se2 117.58(5)
O2 Zn1 Se2 90.30(4)
O1 Zn1 Se1 89.89(4)
O2 Zn1 Se1 116.58(5)
Se2 Zn1 Se1 125.612(13)
C2 Se1 Zn1 89.52(6)
C8 Se2 Zn1 89.05(6)
C1 O1 Zn1 117.09(13)
C7 O2 Zn1 116.10(13)
C4 O3 C5 121.08(17)
C10 O4 C11 120.96(17)
O1 C1 C5 119.01(19)
O1 C1 C2 123.59(18)
C5 C1 C2 117.39(18)
C3 C2 C1 118.22(19)
C3 C2 Se1 121.92(16)
C1 C2 Se1 119.85(15)
C4 C3 C2 120.4(2)
O3 C4 C3 121.14(19)
O3 C5 C1 121.78(19)
O3 C5 C6 114.05(18)
C1 C5 C6 124.16(19)
O2 C7 C11 119.0(2)
O2 C7 C8 123.33(18)
C11 C7 C8 117.66(19)
C9 C8 C7 118.02(19)
C9 C8 Se2 121.60(17)
C7 C8 Se2 120.38(15)
C10 C9 C8 120.7(2)
O4 C10 C9 121.30(19)
O4 C11 C7 121.3(2)
O4 C11 C12 113.15(18)
C7 C11 C12 125.5(2)

loop_
_geom_bond_atom_site_label_1
_geom_bond_atom_site_label_2
_geom_bond_distance
Zn1 O1 1.9686(15)
Zn1 O2 1.9741(14)
Zn1 Se2 2.4246(3)
Zn1 Se1 2.4289(3)
Se1 C2 1.866(2)
Se2 C8 1.857(2)
O1 C1 1.312(2)
O2 C7 1.315(2)
O3 C4 1.343(3)
O3 C5 1.344(3)
O4 C10 1.341(3)
O4 C11 1.357(3)
C1 C5 1.392(3)
C1 C2 1.425(3)
C2 C3 1.414(3)
C3 C4 1.348(3)
C5 C6 1.479(3)
C7 C11 1.393(3)
C7 C8 1.432(3)
C8 C9 1.408(3)
C9 C10 1.350(3)
C11 C12 1.480(3)
